data_2018177
loop_
_publ_author_name
'Maithufi, Norah'
'Otto, Stefanus'

_publ_section_title
;
 The
 bis(acetonitrile-\k<i>N</i>)bis[<i>N</i>,<i>N</i>-bis(diphenylphosphanyl)ethanamine-\k^2^<i>P</i>,<i>P</i>']iron(II)
 tetrabromidoferrate(II) and \m-oxido-bis[tribromidoferrate(III)]
 complex salts
;
_journal_coeditor_code GA3164
_journal_issue 8
_journal_name_full 'Acta Crystallographica Section C'
_journal_page_first m279
_journal_page_last m283
_journal_paper_doi 10.1107/S0108270111026758
_journal_volume 67
_journal_year 2011
_chemical_formula_iupac '[Fe (C2 H3 N)2 (C26 H25 N P2)2] [Fe2 Br6 O]'
_chemical_formula_moiety 'C56 H56 Fe2 N4 P4, Br6 Fe2 O 2-'
_chemical_formula_sum 'C56 H56 Br6 Fe3 N4 O P4'
_chemical_formula_weight 1571.94
_chemical_name_systematic
;
bis(acetonitrile-\k<i>N</i>)bis[<i>N</i>,<i>N</i>-
bis(diphenylphosphanyl)ethanamine-\k^2^<i>P</i>,<i>P</i>']iron(II)
\m-oxido-bis[tribromidoferrate(III)]
;
_space_group_IT_number 14
_symmetry_cell_setting monoclinic
_symmetry_space_group_name_Hall '-P 2ybc'
_symmetry_space_group_name_H-M 'P 1 21/c 1'
_atom_sites_solution_hydrogens geom
_atom_sites_solution_primary direct
_atom_sites_solution_secondary difmap
_cell_angle_alpha 90.00
_cell_angle_beta 90.365(3)
_cell_angle_gamma 90.00
_cell_formula_units_Z 4
_cell_length_a 18.928(5)
_cell_length_b 18.352(4)
_cell_length_c 17.243(4)
_cell_measurement_reflns_used 9916
_cell_measurement_temperature 100(2)
_cell_measurement_theta_max 27.3
_cell_measurement_theta_min 2.2
_cell_volume 5990(2)
_computing_cell_refinement 'SAINT (Bruker, 2009)'
_computing_data_collection 'APEX2 (Bruker, 2009)'
_computing_data_reduction 'SAINT (Bruker, 2009)'
_computing_molecular_graphics 'DIAMOND (Brandenburg & Berndt, 1999)'
_computing_publication_material 'SHELXL97 (Sheldrick, 2008)'
_computing_structure_refinement 'SHELXL97 (Sheldrick, 2008)'
_computing_structure_solution 'SHELXS97 (Sheldrick, 2008)'
_diffrn_ambient_temperature 100(2)
_diffrn_measured_fraction_theta_full 0.989
_diffrn_measured_fraction_theta_max 0.989
_diffrn_measurement_device_type 'Bruker APEXII CCD area-detector'
_diffrn_measurement_method \w
_diffrn_radiation_monochromator graphite
_diffrn_radiation_source 'fine-focus sealed tube'
_diffrn_radiation_type MoK\a
_diffrn_radiation_wavelength 0.71073
_diffrn_reflns_av_R_equivalents 0.0380
_diffrn_reflns_av_sigmaI/netI 0.0320
_diffrn_reflns_limit_h_max 23
_diffrn_reflns_limit_h_min -24
_diffrn_reflns_limit_k_max 23
_diffrn_reflns_limit_k_min -22
_diffrn_reflns_limit_l_max 21
_diffrn_reflns_limit_l_min -22
_diffrn_reflns_number 64539
_diffrn_reflns_theta_full 27.10
_diffrn_reflns_theta_max 27.10
_diffrn_reflns_theta_min 2.15
_diffrn_standards_decay_% 0
_diffrn_standards_number 0
_exptl_absorpt_coefficient_mu 4.869
_exptl_absorpt_correction_T_max 0.413
_exptl_absorpt_correction_T_min 0.175
_exptl_absorpt_correction_type multi-scan
_exptl_absorpt_process_details '(SADABS; Bruker, 2009)'
_exptl_crystal_colour red
_exptl_crystal_density_diffrn 1.743
_exptl_crystal_density_method 'not measured'
_exptl_crystal_description plate
_exptl_crystal_F_000 3104
_exptl_crystal_size_max 0.55
_exptl_crystal_size_mid 0.24
_exptl_crystal_size_min 0.22
_refine_diff_density_max 3.178
_refine_diff_density_min -1.082
_refine_ls_extinction_method none
_refine_ls_goodness_of_fit_ref 1.036
_refine_ls_hydrogen_treatment constr
_refine_ls_matrix_type full
_refine_ls_number_parameters 758
_refine_ls_number_reflns 13071
_refine_ls_number_restraints 49
_refine_ls_restrained_S_all 1.041
_refine_ls_R_factor_all 0.0524
_refine_ls_R_factor_gt 0.0386
_refine_ls_shift/su_max 0.004
_refine_ls_shift/su_mean 0.000
_refine_ls_structure_factor_coef Fsqd
_refine_ls_weighting_details 'calc w = 1/[\s^2^(Fo^2^)+(0.0393P)^2^+17.4600P] where P=(Fo^2^+2Fc^2^)/3'
_refine_ls_weighting_scheme calc
_refine_ls_wR_factor_gt 0.0910
_refine_ls_wR_factor_ref 0.0966
_reflns_number_gt 10694
_reflns_number_total 13071
_reflns_threshold_expression I>2\s(I)
_cod_data_source_file ga3164.cif
_cod_data_source_block II
_cod_original_cell_volume 5989(3)
_cod_original_sg_symbol_H-M 'P 21/c'
_cod_database_code 2018177
_cod_database_fobs_code 2018177

loop_
_symmetry_equiv_pos_as_xyz
'x, y, z'
'-x, y+1/2, -z+1/2'
'-x, -y, -z'
'x, -y-1/2, z-1/2'

loop_
_atom_site_type_symbol
_atom_site_label
_atom_site_fract_x
_atom_site_fract_y
_atom_site_fract_z
_atom_site_U_iso_or_equiv
_atom_site_adp_type
_atom_site_calc_flag
_atom_site_refinement_flags
_atom_site_occupancy
_atom_site_symmetry_multiplicity
_atom_site_disorder_assembly
_atom_site_disorder_group
Fe Fe1 0.5000 0.0000 1.0000 0.01014(13) Uani d S 1 2 . .
P P12 0.56645(4) 0.04259(4) 1.10119(5) 0.01188(17) Uani d . 1 1 . .
P P11 0.53319(4) -0.09495(4) 1.07553(5) 0.01136(16) Uani d . 1 1 . .
N N11 0.41664(15) 0.00619(15) 1.05991(16) 0.0131(6) Uani d . 1 1 . .
C C11 0.3695(2) 0.0056(2) 1.1003(2) 0.0226(8) Uani d . 1 1 . .
C C12 0.3103(3) 0.0053(3) 1.1541(3) 0.0536(15) Uani d . 1 1 . .
H H12A 0.3268 0.0188 1.2048 0.080 Uiso calc R 1 1 . .
H H12B 0.2901 -0.0426 1.1559 0.080 Uiso calc R 1 1 . .
H H12C 0.2752 0.0395 1.1368 0.080 Uiso calc R 1 1 . .
N N101 0.58636(15) -0.04306(14) 1.13331(16) 0.0133(6) Uani d . 1 1 . .
C C101 0.62703(19) -0.06177(19) 1.2050(2) 0.0201(8) Uani d . 1 1 . .
H H10A 0.5981 -0.0510 1.2498 0.024 Uiso calc R 1 1 . .
H H10B 0.6687 -0.0311 1.2078 0.024 Uiso calc R 1 1 . .
C C102 0.6498(2) -0.14064(19) 1.2088(2) 0.0231(8) Uani d . 1 1 . .
H H10C 0.6092 -0.1715 1.2029 0.035 Uiso calc R 1 1 . .
H H10D 0.6719 -0.1500 1.2581 0.035 Uiso calc R 1 1 . .
H H10E 0.6827 -0.1505 1.1680 0.035 Uiso calc R 1 1 . .
C C111 0.58560(18) -0.16878(18) 1.03474(19) 0.0143(7) Uani d . 1 1 . .
C C112 0.55556(19) -0.23711(18) 1.0192(2) 0.0168(7) Uani d . 1 1 . .
H H112 0.5104 -0.2478 1.0368 0.020 Uiso calc R 1 1 . .
C C113 0.5932(2) -0.28874(19) 0.9776(2) 0.0219(8) Uani d . 1 1 . .
H H113 0.5729 -0.3338 0.9671 0.026 Uiso calc R 1 1 . .
C C114 0.6607(2) -0.2737(2) 0.9516(2) 0.0229(8) Uani d . 1 1 . .
H H114 0.6853 -0.3086 0.9235 0.028 Uiso calc R 1 1 . .
C C115 0.6913(2) -0.2072(2) 0.9674(2) 0.0217(8) Uani d . 1 1 . .
H H115 0.7368 -0.1974 0.9504 0.026 Uiso calc R 1 1 . .
C C116 0.65440(19) -0.15468(19) 1.0085(2) 0.0184(7) Uani d . 1 1 . .
H H116 0.6754 -0.1098 1.0188 0.022 Uiso calc R 1 1 . .
C C121 0.46495(18) -0.13735(17) 1.13365(19) 0.0140(7) Uani d . 1 1 . .
C C122 0.40902(18) -0.17262(19) 1.0953(2) 0.0180(7) Uani d . 1 1 . .
H H122 0.4085 -0.1748 1.0414 0.022 Uiso calc R 1 1 . .
C C123 0.3548(2) -0.2041(2) 1.1368(2) 0.0225(8) Uani d . 1 1 . .
H H123 0.3183 -0.2279 1.1107 0.027 Uiso calc R 1 1 . .
C C124 0.3545(2) -0.2004(2) 1.2167(2) 0.0270(9) Uani d . 1 1 . .
H H124 0.3186 -0.2229 1.2444 0.032 Uiso calc R 1 1 . .
C C125 0.4071(2) -0.1636(2) 1.2554(2) 0.0272(9) Uani d . 1 1 . .
H H125 0.4059 -0.1599 1.3092 0.033 Uiso calc R 1 1 . .
C C126 0.4623(2) -0.1317(2) 1.2142(2) 0.0213(8) Uani d . 1 1 . .
H H126 0.4976 -0.1065 1.2407 0.026 Uiso calc R 1 1 . .
C C131 0.65150(18) 0.08776(18) 1.09073(19) 0.0148(7) Uani d . 1 1 . .
C C132 0.71268(19) 0.04872(19) 1.0730(2) 0.0187(7) Uani d . 1 1 . .
H H132 0.7106 -0.0018 1.0687 0.022 Uiso calc R 1 1 . .
C C133 0.7765(2) 0.0842(2) 1.0615(2) 0.0242(8) Uani d . 1 1 . .
H H133 0.8170 0.0576 1.0505 0.029 Uiso calc R 1 1 . .
C C134 0.7796(2) 0.1597(2) 1.0667(2) 0.0259(8) Uani d . 1 1 . .
H H134 0.8221 0.1837 1.0580 0.031 Uiso calc R 1 1 . .
C C135 0.7198(2) 0.1992(2) 1.0846(2) 0.0212(8) Uani d . 1 1 . .
H H135 0.7223 0.2497 1.0885 0.025 Uiso calc R 1 1 . .
C C136 0.65596(19) 0.16376(19) 1.0969(2) 0.0176(7) Uani d . 1 1 . .
H H136 0.6159 0.1906 1.1093 0.021 Uiso calc R 1 1 . .
C C141 0.52630(18) 0.09546(17) 1.17818(19) 0.0145(7) Uani d . 1 1 . .
C C142 0.4678(2) 0.13852(19) 1.1615(2) 0.0200(7) Uani d . 1 1 . .
H H142 0.4489 0.1381 1.1116 0.024 Uiso calc R 1 1 . .
C C143 0.4372(2) 0.1822(2) 1.2178(2) 0.0219(8) Uani d . 1 1 . .
H H143 0.3986 0.2115 1.2054 0.026 Uiso calc R 1 1 . .
C C144 0.4644(2) 0.1817(2) 1.2922(2) 0.0231(8) Uani d . 1 1 . .
H H144 0.4429 0.2092 1.3307 0.028 Uiso calc R 1 1 . .
C C145 0.5236(2) 0.1403(2) 1.3097(2) 0.0274(9) Uani d . 1 1 . .
H H145 0.5421 0.1408 1.3597 0.033 Uiso calc R 1 1 . .
C C146 0.5551(2) 0.0984(2) 1.2531(2) 0.0219(8) Uani d . 1 1 . .
H H146 0.5957 0.0720 1.2649 0.026 Uiso calc R 1 1 . .
Fe Fe2 0.0000 0.5000 1.0000 0.01327(14) Uani d S 1 2 . .
P P21 -0.06981(4) 0.40074(5) 0.98158(5) 0.01386(17) Uani d . 1 1 . .
P P22 0.07000(4) 0.39978(5) 0.98305(5) 0.01414(17) Uani d . 1 1 . .
N N21 -0.00206(15) 0.52075(15) 0.89202(18) 0.0165(6) Uani d . 1 1 . .
C C21 -0.00811(19) 0.54028(19) 0.8293(2) 0.0203(8) Uani d . 1 1 . .
C C22 -0.0168(2) 0.5655(2) 0.7501(2) 0.0307(9) Uani d . 1 1 . .
H H22A -0.0449 0.5312 0.7215 0.046 Uiso calc R 1 1 . .
H H22B 0.0287 0.5701 0.7264 0.046 Uiso calc R 1 1 . .
H H22C -0.0399 0.6121 0.7501 0.046 Uiso calc R 1 1 . .
N N201 -0.00051(15) 0.34486(15) 0.96243(17) 0.0148(6) Uani d . 1 1 . .
C C20A 0.0048(7) 0.2765(8) 0.9170(7) 0.017(3) Uani d P 0.50 1 . .
H H20A 0.0518 0.2564 0.9237 0.021 Uiso calc PR 0.50 1 . .
H H20B -0.0017 0.2878 0.8624 0.021 Uiso calc PR 0.50 1 . .
C C20B -0.0082(8) 0.2648(8) 0.9415(8) 0.023(3) Uani d P 0.50 1 . .
H H20C 0.0192 0.2358 0.9779 0.028 Uiso calc PR 0.50 1 . .
H H20D -0.0574 0.2507 0.9466 0.028 Uiso calc PR 0.50 1 . .
C C202 -0.0495(4) 0.2193(4) 0.9407(4) 0.0222(16) Uani d P 0.50 1 . .
H H20E -0.0404 0.2043 0.9932 0.033 Uiso calc PR 0.50 1 . .
H H20F -0.0460 0.1779 0.9069 0.033 Uiso calc PR 0.50 1 . .
H H20G -0.0961 0.2397 0.9369 0.033 Uiso calc PR 0.50 1 . .
C C203 0.0154(6) 0.2485(5) 0.8620(5) 0.047(3) Uani d P 0.50 1 . .
H H20H -0.0047 0.2834 0.8268 0.070 Uiso calc PR 0.50 1 . .
H H20I 0.0001 0.2004 0.8477 0.070 Uiso calc PR 0.50 1 . .
H H20J 0.0660 0.2510 0.8599 0.070 Uiso calc PR 0.50 1 . .
C C211 -0.13224(18) 0.38791(18) 0.9024(2) 0.0152(7) Uani d . 1 1 . .
C C212 -0.20471(19) 0.37592(19) 0.9142(2) 0.0190(7) Uani d . 1 1 . .
H H212 -0.2218 0.3710 0.9643 0.023 Uiso calc R 1 1 . .
C C213 -0.25088(19) 0.37137(19) 0.8518(2) 0.0206(8) Uani d . 1 1 . .
H H213 -0.2987 0.3631 0.8604 0.025 Uiso calc R 1 1 . .
C C214 -0.22640(19) 0.3791(2) 0.7765(2) 0.0223(8) Uani d . 1 1 . .
H H214 -0.2578 0.3772 0.7348 0.027 Uiso calc R 1 1 . .
C C215 -0.15475(19) 0.3897(2) 0.7637(2) 0.0207(8) Uani d . 1 1 . .
H H215 -0.1380 0.3938 0.7133 0.025 Uiso calc R 1 1 . .
C C216 -0.10802(19) 0.39419(19) 0.8258(2) 0.0179(7) Uani d . 1 1 . .
H H216 -0.0602 0.4015 0.8167 0.021 Uiso calc R 1 1 . .
C C221 -0.11514(19) 0.37032(19) 1.0686(2) 0.0184(7) Uani d . 1 1 . .
C C222 -0.1700(2) 0.4129(2) 1.0982(2) 0.0240(8) Uani d . 1 1 . .
H H222 -0.1866 0.4527 1.0701 0.029 Uiso calc R 1 1 . .
C C223 -0.1998(2) 0.3963(3) 1.1690(3) 0.0340(10) Uani d . 1 1 . .
H H223 -0.2370 0.4242 1.1878 0.041 Uiso calc R 1 1 . .
C C224 -0.1742(2) 0.3379(2) 1.2120(2) 0.0337(10) Uani d . 1 1 . .
H H224 -0.1939 0.3271 1.2600 0.040 Uiso calc R 1 1 . .
C C225 -0.1199(2) 0.2959(2) 1.1840(2) 0.0301(9) Uani d . 1 1 . .
H H225 -0.1031 0.2566 1.2130 0.036 Uiso calc R 1 1 . .
C C226 -0.0898(2) 0.3119(2) 1.1124(2) 0.0230(8) Uani d . 1 1 . .
H H226 -0.0528 0.2836 1.0938 0.028 Uiso calc R 1 1 . .
C C231 0.13568(18) 0.38267(19) 0.9082(2) 0.0187(7) Uani d . 1 1 . .
C C232 0.1242(2) 0.4041(2) 0.8322(2) 0.0250(8) Uani d . 1 1 . .
H H232 0.0827 0.4286 0.8193 0.030 Uiso calc R 1 1 . .
C C233 0.1733(2) 0.3898(2) 0.7752(2) 0.0278(9) Uani d . 1 1 . .
H H233 0.1648 0.4045 0.7243 0.033 Uiso calc R 1 1 . .
C C234 0.2347(2) 0.3537(3) 0.7937(3) 0.0382(11) Uani d . 1 1 . .
H H234 0.2680 0.3442 0.7556 0.046 Uiso calc R 1 1 . .
C C235 0.2469(3) 0.3318(4) 0.8689(3) 0.066(2) Uani d . 1 1 . .
H H235 0.2883 0.3070 0.8814 0.079 Uiso calc R 1 1 . .
C C236 0.1978(2) 0.3466(3) 0.9260(3) 0.0494(14) Uani d . 1 1 . .
H H236 0.2067 0.3321 0.9768 0.059 Uiso calc R 1 1 . .
C C241 0.11373(18) 0.36635(19) 1.0703(2) 0.0166(7) Uani d . 1 1 . .
C C242 0.15970(19) 0.41359(19) 1.1095(2) 0.0202(7) Uani d . 1 1 . .
H H242 0.1695 0.4592 1.0886 0.024 Uiso calc R 1 1 . .
C C243 0.1907(2) 0.3929(2) 1.1791(2) 0.0273(9) Uani d . 1 1 . .
H H243 0.2210 0.4247 1.2051 0.033 Uiso calc R 1 1 . .
C C244 0.1766(2) 0.3249(3) 1.2100(3) 0.0349(10) Uani d . 1 1 . .
H H244 0.1969 0.3112 1.2571 0.042 Uiso calc R 1 1 . .
C C245 0.1326(2) 0.2774(3) 1.1710(3) 0.0423(12) Uani d . 1 1 . .
H H245 0.1237 0.2314 1.1915 0.051 Uiso calc R 1 1 . .
C C246 0.1013(2) 0.2980(2) 1.1012(3) 0.0306(9) Uani d . 1 1 . .
H H246 0.0719 0.2655 1.0751 0.037 Uiso calc R 1 1 . .
Fe Fe3 0.41163(3) 0.52266(3) 0.98284(3) 0.01799(11) Uani d D 1 1 . .
O O1 0.5000 0.5000 1.0000 0.0503(14) Uani d S 1 2 . .
Br Br31 0.39313(2) 0.651012(19) 0.98317(2) 0.02250(9) Uani d D 1 1 A .
Br Br32 0.3389(4) 0.4712(3) 1.0794(6) 0.0326(9) Uani d PD 0.63(4) 1 A .
Br Br34 0.3519(8) 0.4744(5) 1.0917(5) 0.0270(13) Uani d PD 0.37(4) 1 A .
Br Br35 0.372(2) 0.4754(9) 0.8646(10) 0.049(4) Uani d PD 0.36(3) 1 A 3
Br Br36 0.3537(10) 0.4780(9) 0.8699(9) 0.041(2) Uani d PD 0.28(3) 1 A 7
Br Br33 0.3887(6) 0.4873(7) 0.8547(5) 0.0348(13) Uani d PD 0.36(3) 1 A 8
Fe Fe4 0.06461(3) 0.45461(3) 0.55308(3) 0.02737(13) Uani d D 1 1 . .
O O2 0.0000 0.5000 0.5000 0.0497(13) Uani d S 1 2 . .
Br Br41 0.13996(5) 0.38726(6) 0.47044(8) 0.0432(3) Uani d PDU 0.967(5) 1 . .
Br Br44 0.1243(15) 0.4060(16) 0.4449(18) 0.0444(12) Uani d PDU 0.033(5) 1 . .
Br Br42 0.00698(4) 0.37757(2) 0.64378(6) 0.0300(2) Uani d PDU 0.979(3) 1 . .
Br Br45 -0.0143(18) 0.3775(12) 0.615(3) 0.0313(12) Uani d PDU 0.021(3) 1 . .
Br Br43 0.13436(12) 0.53934(15) 0.62243(9) 0.0396(4) Uani d PDU 0.779(9) 1 . .
Br Br46 0.1183(4) 0.5613(4) 0.6108(4) 0.0416(8) Uani d PDU 0.221(9) 1 . .

loop_
_atom_site_aniso_label
_atom_site_aniso_U_11
_atom_site_aniso_U_22
_atom_site_aniso_U_33
_atom_site_aniso_U_12
_atom_site_aniso_U_13
_atom_site_aniso_U_23
Fe1 0.0118(3) 0.0088(3) 0.0098(3) 0.0007(2) -0.0012(2) -0.0011(2)
P12 0.0148(4) 0.0097(4) 0.0111(4) 0.0001(3) -0.0027(3) -0.0011(3)
P11 0.0137(4) 0.0092(4) 0.0112(4) 0.0001(3) -0.0023(3) -0.0007(3)
N11 0.0145(14) 0.0124(13) 0.0125(13) 0.0024(11) -0.0032(11) -0.0009(11)
C11 0.026(2) 0.0207(18) 0.0216(19) 0.0069(15) -0.0002(16) 0.0015(15)
C12 0.044(3) 0.065(4) 0.053(3) 0.020(3) 0.035(3) 0.013(3)
N101 0.0169(14) 0.0085(13) 0.0144(14) -0.0001(11) -0.0056(11) -0.0010(11)
C101 0.0227(19) 0.0173(17) 0.0202(18) -0.0038(14) -0.0129(15) 0.0026(14)
C102 0.026(2) 0.0174(18) 0.026(2) 0.0028(15) -0.0138(16) 0.0016(15)
C111 0.0184(17) 0.0126(16) 0.0118(15) 0.0040(13) -0.0048(13) 0.0001(12)
C112 0.0196(18) 0.0138(16) 0.0171(17) 0.0007(13) -0.0044(14) 0.0011(13)
C113 0.030(2) 0.0128(17) 0.0228(19) 0.0011(15) -0.0043(16) -0.0036(14)
C114 0.028(2) 0.0177(18) 0.0227(19) 0.0101(15) -0.0012(15) -0.0036(15)
C115 0.0183(18) 0.0242(19) 0.0227(19) 0.0060(15) 0.0008(15) 0.0010(15)
C116 0.0203(18) 0.0140(16) 0.0208(18) 0.0008(14) -0.0046(14) 0.0038(14)
C121 0.0160(16) 0.0105(15) 0.0155(16) 0.0040(13) 0.0013(13) 0.0004(12)
C122 0.0204(18) 0.0156(16) 0.0179(17) -0.0004(14) -0.0010(14) 0.0015(13)
C123 0.0192(18) 0.0192(18) 0.029(2) -0.0034(14) -0.0002(15) 0.0016(15)
C124 0.0209(19) 0.027(2) 0.033(2) -0.0002(16) 0.0108(16) 0.0057(17)
C125 0.030(2) 0.035(2) 0.0167(18) 0.0023(17) 0.0053(16) -0.0005(16)
C126 0.0228(19) 0.0236(19) 0.0176(18) 0.0011(15) -0.0014(14) -0.0034(15)
C131 0.0197(17) 0.0147(16) 0.0099(15) -0.0033(13) -0.0038(13) -0.0005(12)
C132 0.0230(19) 0.0148(16) 0.0184(17) -0.0027(14) -0.0029(14) -0.0053(14)
C133 0.0210(19) 0.029(2) 0.0221(19) -0.0031(16) -0.0003(15) -0.0083(16)
C134 0.025(2) 0.032(2) 0.0208(19) -0.0124(17) -0.0012(15) -0.0002(16)
C135 0.028(2) 0.0158(17) 0.0192(18) -0.0083(15) -0.0067(15) 0.0013(14)
C136 0.0206(18) 0.0165(17) 0.0156(17) -0.0025(14) -0.0069(14) -0.0003(13)
C141 0.0199(17) 0.0109(15) 0.0126(16) -0.0027(13) -0.0004(13) -0.0023(12)
C142 0.030(2) 0.0159(17) 0.0142(17) 0.0025(15) -0.0061(14) -0.0025(13)
C143 0.028(2) 0.0160(17) 0.0213(18) 0.0070(15) -0.0031(15) -0.0029(14)
C144 0.036(2) 0.0182(18) 0.0154(17) 0.0040(16) 0.0043(15) -0.0043(14)
C145 0.042(2) 0.027(2) 0.0139(18) 0.0039(18) -0.0045(16) -0.0051(15)
C146 0.026(2) 0.0206(18) 0.0185(18) 0.0036(15) -0.0072(15) -0.0010(14)
Fe2 0.0113(3) 0.0111(3) 0.0174(3) -0.0002(3) -0.0029(3) -0.0010(3)
P21 0.0118(4) 0.0123(4) 0.0174(4) -0.0010(3) -0.0029(3) -0.0015(3)
P22 0.0116(4) 0.0123(4) 0.0185(4) 0.0007(3) -0.0031(3) -0.0007(3)
N21 0.0137(14) 0.0118(13) 0.0240(17) -0.0003(11) -0.0006(12) -0.0023(12)
C21 0.0217(19) 0.0144(17) 0.025(2) -0.0005(14) -0.0034(15) -0.0017(15)
C22 0.039(2) 0.031(2) 0.022(2) 0.0006(18) -0.0016(17) 0.0050(17)
N201 0.0139(14) 0.0106(13) 0.0200(15) 0.0012(11) -0.0033(11) -0.0027(11)
C20A 0.015(5) 0.011(5) 0.025(7) -0.009(4) -0.002(5) 0.001(5)
C20B 0.028(7) 0.006(6) 0.035(8) -0.001(5) 0.002(5) 0.002(5)
C202 0.023(4) 0.016(4) 0.028(4) -0.003(3) 0.004(3) -0.004(3)
C203 0.078(8) 0.030(5) 0.032(5) 0.001(5) -0.005(5) -0.015(4)
C211 0.0146(16) 0.0112(15) 0.0198(17) -0.0007(13) -0.0047(13) -0.0014(13)
C212 0.0189(18) 0.0148(17) 0.0232(19) -0.0013(14) -0.0006(14) -0.0004(14)
C213 0.0135(17) 0.0171(17) 0.031(2) 0.0003(14) -0.0044(15) -0.0035(15)
C214 0.0199(18) 0.0203(18) 0.026(2) 0.0007(15) -0.0084(15) -0.0047(15)
C215 0.0208(18) 0.0208(18) 0.0205(18) -0.0001(14) -0.0015(15) -0.0052(14)
C216 0.0165(17) 0.0162(17) 0.0211(18) -0.0024(14) -0.0002(14) -0.0045(14)
C221 0.0175(17) 0.0188(17) 0.0188(18) -0.0081(14) -0.0007(14) -0.0050(14)
C222 0.0194(19) 0.0235(19) 0.029(2) -0.0054(15) 0.0005(15) -0.0060(16)
C223 0.027(2) 0.043(3) 0.033(2) -0.0124(19) 0.0108(18) -0.015(2)
C224 0.037(2) 0.041(3) 0.023(2) -0.024(2) 0.0075(18) -0.0044(18)
C225 0.039(2) 0.030(2) 0.022(2) -0.0135(18) -0.0033(17) 0.0035(17)
C226 0.026(2) 0.0197(18) 0.0234(19) -0.0074(15) -0.0014(15) -0.0023(15)
C231 0.0144(17) 0.0179(17) 0.0238(19) -0.0014(14) 0.0006(14) -0.0038(14)
C232 0.0215(19) 0.026(2) 0.027(2) 0.0091(16) -0.0015(16) 0.0011(16)
C233 0.029(2) 0.031(2) 0.024(2) -0.0012(17) 0.0033(16) 0.0007(17)
C234 0.021(2) 0.064(3) 0.030(2) 0.003(2) 0.0047(17) -0.006(2)
C235 0.031(3) 0.130(6) 0.037(3) 0.042(3) 0.005(2) 0.001(3)
C236 0.031(2) 0.089(4) 0.028(2) 0.032(3) 0.0018(19) 0.007(2)
C241 0.0118(16) 0.0158(16) 0.0220(18) 0.0018(13) -0.0025(13) -0.0001(14)
C242 0.0174(18) 0.0153(17) 0.028(2) 0.0013(14) -0.0049(15) 0.0013(14)
C243 0.0205(19) 0.031(2) 0.030(2) 0.0011(16) -0.0096(16) -0.0037(17)
C244 0.025(2) 0.047(3) 0.032(2) -0.0043(19) -0.0127(18) 0.017(2)
C245 0.032(2) 0.038(3) 0.057(3) -0.013(2) -0.017(2) 0.029(2)
C246 0.026(2) 0.025(2) 0.041(2) -0.0060(17) -0.0136(18) 0.0083(18)
Fe3 0.0153(2) 0.0163(2) 0.0224(3) 0.00231(19) -0.0015(2) 0.0013(2)
O1 0.019(2) 0.054(3) 0.078(4) 0.009(2) 0.000(2) 0.029(3)
Br31 0.0340(2) 0.01457(17) 0.01885(18) -0.00344(15) -0.00553(15) 0.00132(13)
Br32 0.0329(15) 0.0154(7) 0.050(2) -0.0010(7) 0.0179(13) 0.0008(12)
Br34 0.044(3) 0.0155(10) 0.0213(19) -0.0044(16) 0.0108(15) 0.0011(8)
Br35 0.090(13) 0.027(3) 0.032(3) 0.008(6) -0.009(5) -0.013(2)
Br36 0.061(5) 0.029(2) 0.033(3) 0.013(2) -0.031(4) -0.016(2)
Br33 0.048(2) 0.024(2) 0.0329(17) 0.0028(15) 0.0029(13) -0.0109(14)
Fe4 0.0275(3) 0.0260(3) 0.0287(3) -0.0009(2) -0.0005(2) 0.0040(2)
O2 0.059(3) 0.047(3) 0.043(3) 0.012(2) -0.009(2) 0.007(2)
Br41 0.0389(3) 0.0323(3) 0.0587(5) 0.0010(3) 0.0184(3) -0.0028(4)
Br44 0.042(2) 0.032(2) 0.059(2) 0.002(2) 0.015(2) -0.004(2)
Br42 0.0270(3) 0.0263(2) 0.0367(4) 0.00007(18) 0.0064(3) 0.00691(19)
Br45 0.027(2) 0.029(2) 0.038(2) 0.000(2) 0.005(2) 0.006(2)
Br43 0.0405(7) 0.0445(8) 0.0338(5) -0.0182(6) 0.0000(4) -0.0034(5)
Br46 0.0409(17) 0.0459(18) 0.0381(15) -0.0127(14) 0.0097(12) -0.0080(14)

loop_
_atom_type_symbol
_atom_type_description
_atom_type_scat_dispersion_real
_atom_type_scat_dispersion_imag
_atom_type_scat_source
C C 0.0033 0.0016 'International Tables Vol C Tables 4.2.6.8 and 6.1.1.4'
H H 0.0000 0.0000 'International Tables Vol C Tables 4.2.6.8 and 6.1.1.4'
N N 0.0061 0.0033 'International Tables Vol C Tables 4.2.6.8 and 6.1.1.4'
P P 0.1023 0.0942 'International Tables Vol C Tables 4.2.6.8 and 6.1.1.4'
Fe Fe 0.3463 0.8444 'International Tables Vol C Tables 4.2.6.8 and 6.1.1.4'
Br Br -0.2901 2.4595 'International Tables Vol C Tables 4.2.6.8 and 6.1.1.4'
O O 0.0106 0.0060 'International Tables Vol C Tables 4.2.6.8 and 6.1.1.4'

loop_
_geom_angle_atom_site_label_1
_geom_angle_atom_site_label_2
_geom_angle_atom_site_label_3
_geom_angle_site_symmetry_1
_geom_angle_site_symmetry_3
_geom_angle
N11 Fe1 N11 3_657 . 180.0
N11 Fe1 P11 3_657 . 92.21(8)
N11 Fe1 P11 . . 87.79(8)
N11 Fe1 P11 3_657 3_657 87.79(8)
N11 Fe1 P11 . 3_657 92.21(8)
P11 Fe1 P11 . 3_657 180.0000(10)
N11 Fe1 P12 3_657 3_657 91.11(9)
N11 Fe1 P12 . 3_657 88.89(9)
P11 Fe1 P12 . 3_657 109.03(3)
P11 Fe1 P12 3_657 3_657 70.97(3)
N11 Fe1 P12 3_657 . 88.89(9)
N11 Fe1 P12 . . 91.11(9)
P11 Fe1 P12 . . 70.97(3)
P11 Fe1 P12 3_657 . 109.03(3)
P12 Fe1 P12 3_657 . 180.0
N101 P12 C141 . . 110.33(15)
N101 P12 C131 . . 104.94(15)
C141 P12 C131 . . 101.75(15)
N101 P12 Fe1 . . 92.99(10)
C141 P12 Fe1 . . 120.73(12)
C131 P12 Fe1 . . 124.30(11)
N101 P12 P11 . . 39.26(9)
C141 P12 P11 . . 122.25(11)
C131 P12 P11 . . 128.99(12)
Fe1 P12 P11 . . 54.15(2)
N101 P11 C121 . . 109.67(15)
N101 P11 C111 . . 108.69(15)
C121 P11 C111 . . 106.58(15)
N101 P11 Fe1 . . 93.84(10)
C121 P11 Fe1 . . 116.88(11)
C111 P11 Fe1 . . 120.01(11)
C11 N11 Fe1 . . 173.9(3)
N11 C11 C12 . . 178.3(5)
C11 C12 H12A . . 109.5
C11 C12 H12B . . 109.5
H12A C12 H12B . . 109.5
C11 C12 H12C . . 109.5
H12A C12 H12C . . 109.5
H12B C12 H12C . . 109.5
C101 N101 P11 . . 131.0(2)
C101 N101 P12 . . 126.3(2)
P11 N101 P12 . . 101.34(14)
N101 C101 C102 . . 113.7(3)
N101 C101 H10A . . 108.8
C102 C101 H10A . . 108.8
N101 C101 H10B . . 108.8
C102 C101 H10B . . 108.8
H10A C101 H10B . . 107.7
C101 C102 H10C . . 109.5
C101 C102 H10D . . 109.5
H10C C102 H10D . . 109.5
C101 C102 H10E . . 109.5
H10C C102 H10E . . 109.5
H10D C102 H10E . . 109.5
C112 C111 C116 . . 118.6(3)
C112 C111 P11 . . 121.2(3)
C116 C111 P11 . . 119.7(3)
C113 C112 C111 . . 120.0(3)
C113 C112 H112 . . 120.0
C111 C112 H112 . . 120.0
C114 C113 C112 . . 120.6(3)
C114 C113 H113 . . 119.7
C112 C113 H113 . . 119.7
C115 C114 C113 . . 120.0(3)
C115 C114 H114 . . 120.0
C113 C114 H114 . . 120.0
C114 C115 C116 . . 120.3(3)
C114 C115 H115 . . 119.9
C116 C115 H115 . . 119.9
C115 C116 C111 . . 120.5(3)
C115 C116 H116 . . 119.8
C111 C116 H116 . . 119.8
C126 C121 C122 . . 118.1(3)
C126 C121 P11 . . 123.3(3)
C122 C121 P11 . . 118.4(3)
C123 C122 C121 . . 120.7(3)
C123 C122 H122 . . 119.7
C121 C122 H122 . . 119.7
C124 C123 C122 . . 120.2(4)
C124 C123 H123 . . 119.9
C122 C123 H123 . . 119.9
C125 C124 C123 . . 120.2(4)
C125 C124 H124 . . 119.9
C123 C124 H124 . . 119.9
C124 C125 C126 . . 120.1(4)
C124 C125 H125 . . 120.0
C126 C125 H125 . . 120.0
C121 C126 C125 . . 120.5(3)
C121 C126 H126 . . 119.7
C125 C126 H126 . . 119.7
C132 C131 C136 . . 118.5(3)
C132 C131 P12 . . 121.5(3)
C136 C131 P12 . . 119.9(3)
C133 C132 C131 . . 120.9(3)
C133 C132 H132 . . 119.5
C131 C132 H132 . . 119.5
C132 C133 C134 . . 119.7(4)
C132 C133 H133 . . 120.2
C134 C133 H133 . . 120.2
C135 C134 C133 . . 120.3(4)
C135 C134 H134 . . 119.9
C133 C134 H134 . . 119.9
C134 C135 C136 . . 120.1(3)
C134 C135 H135 . . 119.9
C136 C135 H135 . . 119.9
C135 C136 C131 . . 120.4(3)
C135 C136 H136 . . 119.8
C131 C136 H136 . . 119.8
C142 C141 C146 . . 118.3(3)
C142 C141 P12 . . 119.3(3)
C146 C141 P12 . . 122.2(3)
C141 C142 C143 . . 121.3(3)
C141 C142 H142 . . 119.3
C143 C142 H142 . . 119.3
C144 C143 C142 . . 119.4(3)
C144 C143 H143 . . 120.3
C142 C143 H143 . . 120.3
C143 C144 C145 . . 120.2(3)
C143 C144 H144 . . 119.9
C145 C144 H144 . . 119.9
C146 C145 C144 . . 120.3(3)
C146 C145 H145 . . 119.9
C144 C145 H145 . . 119.9
C145 C146 C141 . . 120.4(3)
C145 C146 H146 . . 119.8
C141 C146 H146 . . 119.8
N21 Fe2 N21 3_567 . 180.0000(10)
N21 Fe2 P21 3_567 . 89.12(9)
N21 Fe2 P21 . . 90.88(9)
N21 Fe2 P21 3_567 3_567 90.88(9)
N21 Fe2 P21 . 3_567 89.12(9)
P21 Fe2 P21 . 3_567 180.0000(10)
N21 Fe2 P22 3_567 3_567 92.54(9)
N21 Fe2 P22 . 3_567 87.46(9)
P21 Fe2 P22 . 3_567 109.02(4)
P21 Fe2 P22 3_567 3_567 70.98(4)
N21 Fe2 P22 3_567 . 87.46(9)
N21 Fe2 P22 . . 92.54(9)
P21 Fe2 P22 . . 70.98(4)
P21 Fe2 P22 3_567 . 109.02(4)
P22 Fe2 P22 3_567 . 180.00(4)
N201 P21 C211 . . 105.98(15)
N201 P21 C221 . . 110.09(16)
C211 P21 C221 . . 105.76(16)
N201 P21 Fe2 . . 93.56(10)
C211 P21 Fe2 . . 125.78(11)
C221 P21 Fe2 . . 114.05(11)
N201 P22 C241 . . 108.90(15)
N201 P22 C231 . . 106.63(15)
C241 P22 C231 . . 102.63(16)
N201 P22 Fe2 . . 92.79(10)
C241 P22 Fe2 . . 115.23(12)
C231 P22 Fe2 . . 128.81(12)
C21 N21 Fe2 . . 171.8(3)
N21 C21 C22 . . 179.2(4)
C21 C22 H22A . . 109.5
C21 C22 H22B . . 109.5
H22A C22 H22B . . 109.5
C21 C22 H22C . . 109.5
H22A C22 H22C . . 109.5
H22B C22 H22C . . 109.5
C20A N201 C20B . . 20.5(5)
C20A N201 P21 . . 131.9(6)
C20B N201 P21 . . 123.8(6)
C20A N201 P22 . . 123.6(5)
C20B N201 P22 . . 133.9(6)
P21 N201 P22 . . 101.92(15)
N201 C20A C202 . . 113.1(9)
N201 C20A H20A . . 109.0
C202 C20A H20A . . 109.0
N201 C20A H20B . . 109.0
C202 C20A H20B . . 109.0
H20A C20A H20B . . 107.8
C203 C20B N201 . . 112.8(9)
C203 C20B H20C . . 109.0
N201 C20B H20C . . 109.0
C203 C20B H20D . . 109.0
N201 C20B H20D . . 109.0
H20C C20B H20D . . 107.8
C20A C202 H20E . . 109.5
C20A C202 H20F . . 109.5
H20E C202 H20F . . 109.5
C20A C202 H20G . . 109.5
H20E C202 H20G . . 109.5
H20F C202 H20G . . 109.5
C20B C203 H20H . . 109.5
C20B C203 H20I . . 109.5
H20H C203 H20I . . 109.5
C20B C203 H20J . . 109.5
H20H C203 H20J . . 109.5
H20I C203 H20J . . 109.5
C212 C211 C216 . . 118.2(3)
C212 C211 P21 . . 122.9(3)
C216 C211 P21 . . 118.8(3)
C213 C212 C211 . . 120.7(3)
C213 C212 H212 . . 119.7
C211 C212 H212 . . 119.7
C212 C213 C214 . . 120.5(3)
C212 C213 H213 . . 119.7
C214 C213 H213 . . 119.7
C215 C214 C213 . . 119.6(3)
C215 C214 H214 . . 120.2
C213 C214 H214 . . 120.2
C216 C215 C214 . . 120.3(3)
C216 C215 H215 . . 119.8
C214 C215 H215 . . 119.8
C215 C216 C211 . . 120.7(3)
C215 C216 H216 . . 119.7
C211 C216 H216 . . 119.7
C226 C221 C222 . . 119.0(3)
C226 C221 P21 . . 121.3(3)
C222 C221 P21 . . 119.0(3)
C223 C222 C221 . . 120.5(4)
C223 C222 H222 . . 119.7
C221 C222 H222 . . 119.7
C222 C223 C224 . . 120.0(4)
C222 C223 H223 . . 120.0
C224 C223 H223 . . 120.0
C225 C224 C223 . . 120.3(4)
C225 C224 H224 . . 119.9
C223 C224 H224 . . 119.9
C224 C225 C226 . . 120.2(4)
C224 C225 H225 . . 119.9
C226 C225 H225 . . 119.9
C225 C226 C221 . . 120.0(4)
C225 C226 H226 . . 120.0
C221 C226 H226 . . 120.0
C236 C231 C232 . . 118.3(4)
C236 C231 P22 . . 120.5(3)
C232 C231 P22 . . 121.1(3)
C233 C232 C231 . . 121.2(4)
C233 C232 H232 . . 119.4
C231 C232 H232 . . 119.4
C234 C233 C232 . . 119.8(4)
C234 C233 H233 . . 120.1
C232 C233 H233 . . 120.1
C233 C234 C235 . . 119.8(4)
C233 C234 H234 . . 120.1
C235 C234 H234 . . 120.1
C234 C235 C236 . . 120.2(4)
C234 C235 H235 . . 119.9
C236 C235 H235 . . 119.9
C231 C236 C235 . . 120.7(4)
C231 C236 H236 . . 119.7
C235 C236 H236 . . 119.7
C246 C241 C242 . . 118.9(3)
C246 C241 P22 . . 123.2(3)
C242 C241 P22 . . 117.9(3)
C243 C242 C241 . . 120.4(3)
C243 C242 H242 . . 119.8
C241 C242 H242 . . 119.8
C244 C243 C242 . . 119.9(4)
C244 C243 H243 . . 120.0
C242 C243 H243 . . 120.0
C245 C244 C243 . . 120.0(4)
C245 C244 H244 . . 120.0
C243 C244 H244 . . 120.0
C244 C245 C246 . . 120.3(4)
C244 C245 H245 . . 119.9
C246 C245 H245 . . 119.9
C241 C246 C245 . . 120.5(4)
C241 C246 H246 . . 119.8
C245 C246 H246 . . 119.8
O1 Fe3 Br35 . . 111.1(10)
O1 Fe3 Br33 . . 105.4(3)
Br35 Fe3 Br33 . . 10.2(8)
O1 Fe3 Br32 . . 110.3(2)
Br35 Fe3 Br32 . . 106.4(11)
Br33 Fe3 Br32 . . 116.6(4)
O1 Fe3 Br34 . . 103.8(4)
Br35 Fe3 Br34 . . 113.7(11)
Br33 Fe3 Br34 . . 123.9(4)
Br32 Fe3 Br34 . . 8.0(3)
O1 Fe3 Br36 . . 119.6(4)
Br35 Fe3 Br36 . . 8.8(11)
Br33 Fe3 Br36 . . 17.9(7)
Br32 Fe3 Br36 . . 99.9(7)
Br34 Fe3 Br36 . . 107.5(7)
O1 Fe3 Br31 . . 112.06(3)
Br35 Fe3 Br31 . . 108.9(4)
Br33 Fe3 Br31 . . 104.5(3)
Br32 Fe3 Br31 . . 107.90(15)
Br34 Fe3 Br31 . . 107.3(2)
Br36 Fe3 Br31 . . 106.0(4)
Fe3 O1 Fe3 3_667 . 180.0
O2 Fe4 Br45 . . 94.6(12)
O2 Fe4 Br43 . . 109.93(9)
Br45 Fe4 Br43 . . 122.0(12)
O2 Fe4 Br44 . . 95.9(11)
Br45 Fe4 Br44 . . 116.3(10)
Br43 Fe4 Br44 . . 112.4(6)
O2 Fe4 Br41 . . 110.97(5)
Br45 Fe4 Br41 . . 110.4(6)
Br43 Fe4 Br41 . . 108.14(7)
Br44 Fe4 Br41 . . 15.3(10)
O2 Fe4 Br42 . . 107.91(4)
Br45 Fe4 Br42 . . 15.6(13)
Br43 Fe4 Br42 . . 108.42(6)
Br44 Fe4 Br42 . . 121.2(7)
Br41 Fe4 Br42 . . 111.45(4)
O2 Fe4 Br46 . . 97.0(3)
Br45 Fe4 Br46 . . 125.2(10)
Br43 Fe4 Br46 . . 12.98(18)
Br44 Fe4 Br46 . . 115.4(5)
Br41 Fe4 Br46 . . 114.63(15)
Br42 Fe4 Br46 . . 113.85(17)
Fe4 O2 Fe4 . 3_566 180.0
Br44 Br41 Fe4 . . 81.6(12)
Br41 Br44 Fe4 . . 83.1(14)
Br45 Br42 Fe4 . . 77.0(12)
Br42 Br45 Fe4 . . 87.4(16)
Br46 Br43 Fe4 . . 89.5(6)
Br43 Br46 Fe4 . . 77.6(6)

loop_
_geom_bond_atom_site_label_1
_geom_bond_atom_site_label_2
_geom_bond_site_symmetry_2
_geom_bond_distance
Fe1 N11 3_657 1.895(3)
Fe1 N11 . 1.895(3)
Fe1 P11 . 2.2620(9)
Fe1 P11 3_657 2.2620(9)
Fe1 P12 3_657 2.2824(9)
Fe1 P12 . 2.2824(9)
P12 N101 . 1.708(3)
P12 C141 . 1.815(3)
P12 C131 . 1.821(4)
P11 N101 . 1.703(3)
P11 C121 . 1.815(3)
P11 C111 . 1.823(3)
N11 C11 . 1.135(5)
C11 C12 . 1.459(6)
C12 H12A . 0.9600
C12 H12B . 0.9600
C12 H12C . 0.9600
N101 C101 . 1.492(4)
C101 C102 . 1.511(5)
C101 H10A . 0.9700
C101 H10B . 0.9700
C102 H10C . 0.9600
C102 H10D . 0.9600
C102 H10E . 0.9600
C111 C112 . 1.402(5)
C111 C116 . 1.405(5)
C112 C113 . 1.388(5)
C112 H112 . 0.9300
C113 C114 . 1.384(5)
C113 H113 . 0.9300
C114 C115 . 1.378(5)
C114 H114 . 0.9300
C115 C116 . 1.387(5)
C115 H115 . 0.9300
C116 H116 . 0.9300
C121 C126 . 1.394(5)
C121 C122 . 1.403(5)
C122 C123 . 1.382(5)
C122 H122 . 0.9300
C123 C124 . 1.379(6)
C123 H123 . 0.9300
C124 C125 . 1.373(6)
C124 H124 . 0.9300
C125 C126 . 1.396(5)
C125 H125 . 0.9300
C126 H126 . 0.9300
C131 C132 . 1.397(5)
C131 C136 . 1.401(5)
C132 C133 . 1.387(5)
C132 H132 . 0.9300
C133 C134 . 1.390(6)
C133 H133 . 0.9300
C134 C135 . 1.381(6)
C134 H134 . 0.9300
C135 C136 . 1.390(5)
C135 H135 . 0.9300
C136 H136 . 0.9300
C141 C142 . 1.388(5)
C141 C146 . 1.401(5)
C142 C143 . 1.389(5)
C142 H142 . 0.9300
C143 C144 . 1.379(5)
C143 H143 . 0.9300
C144 C145 . 1.385(6)
C144 H144 . 0.9300
C145 C146 . 1.380(5)
C145 H145 . 0.9300
C146 H146 . 0.9300
Fe2 N21 3_567 1.901(3)
Fe2 N21 . 1.901(3)
Fe2 P21 . 2.2715(9)
Fe2 P21 3_567 2.2715(9)
Fe2 P22 3_567 2.2866(9)
Fe2 P22 . 2.2866(9)
P21 N201 . 1.699(3)
P21 C211 . 1.815(3)
P21 C221 . 1.820(4)
P21 P22 . 2.6463(14)
P22 N201 . 1.708(3)
P22 C241 . 1.820(4)
P22 C231 . 1.825(4)
N21 C21 . 1.144(5)
C21 C22 . 1.451(5)
C22 H22A . 0.9600
C22 H22B . 0.9600
C22 H22C . 0.9600
N201 C20A . 1.482(15)
N201 C20B . 1.520(15)
C20A C202 . 1.526(13)
C20A H20A . 0.9700
C20A H20B . 0.9700
C20B C203 . 1.475(16)
C20B H20C . 0.9700
C20B H20D . 0.9700
C202 H20E . 0.9600
C202 H20F . 0.9600
C202 H20G . 0.9600
C203 H20H . 0.9600
C203 H20I . 0.9600
C203 H20J . 0.9600
C211 C212 . 1.405(5)
C211 C216 . 1.406(5)
C212 C213 . 1.384(5)
C212 H212 . 0.9300
C213 C214 . 1.389(5)
C213 H213 . 0.9300
C214 C215 . 1.389(5)
C214 H214 . 0.9300
C215 C216 . 1.387(5)
C215 H215 . 0.9300
C216 H216 . 0.9300
C221 C226 . 1.395(5)
C221 C222 . 1.400(5)
C222 C223 . 1.382(6)
C222 H222 . 0.9300
C223 C224 . 1.389(7)
C223 H223 . 0.9300
C224 C225 . 1.375(6)
C224 H224 . 0.9300
C225 C226 . 1.395(5)
C225 H225 . 0.9300
C226 H226 . 0.9300
C231 C236 . 1.381(6)
C231 C232 . 1.384(5)
C232 C233 . 1.383(6)
C232 H232 . 0.9300
C233 C234 . 1.374(6)
C233 H233 . 0.9300
C234 C235 . 1.375(7)
C234 H234 . 0.9300
C235 C236 . 1.386(6)
C235 H235 . 0.9300
C236 H236 . 0.9300
C241 C246 . 1.384(5)
C241 C242 . 1.399(5)
C242 C243 . 1.387(5)
C242 H242 . 0.9300
C243 C244 . 1.384(6)
C243 H243 . 0.9300
C244 C245 . 1.378(6)
C244 H244 . 0.9300
C245 C246 . 1.390(6)
C245 H245 . 0.9300
C246 H246 . 0.9300
Fe3 O1 . 1.7469(6)
Fe3 Br35 . 2.334(10)
Fe3 Br33 . 2.341(8)
Fe3 Br32 . 2.364(5)
Fe3 Br34 . 2.369(8)
Fe3 Br36 . 2.375(8)
Fe3 Br31 . 2.3814(8)
O1 Fe3 3_667 1.7469(6)
Fe4 O2 . 1.7358(6)
Fe4 Br45 . 2.320(13)
Fe4 Br43 . 2.3604(14)
Fe4 Br44 . 2.362(13)
Fe4 Br41 . 2.3703(9)
Fe4 Br42 . 2.3782(8)
Fe4 Br46 . 2.417(5)
O2 Fe4 3_566 1.7358(6)
Br41 Br44 . 0.63(4)
Br42 Br45 . 0.64(5)
Br43 Br46 . 0.543(8)

loop_
_geom_hbond_atom_site_label_D
_geom_hbond_atom_site_label_H
_geom_hbond_atom_site_label_A
_geom_hbond_site_symmetry_A
_geom_hbond_distance_DH
_geom_hbond_distance_HA
_geom_hbond_distance_DA
_geom_hbond_angle_DHA
C22 H22B 'Br43 (major site)' . 0.96 2.75 3.653(5) 156.6
C142 H142 Cg11 3_666 0.93 2.73 3.517(4) 143
C214 H214 Cg10 1_555 0.93 2.73 3.571(4) 151

loop_
_geom_torsion_atom_site_label_1
_geom_torsion_atom_site_label_2
_geom_torsion_atom_site_label_3
_geom_torsion_atom_site_label_4
_geom_torsion
Fe1 P11 C111 C112 -106.4(3)
Fe1 P11 C111 C116 64.8(3)
Fe1 P11 C121 C122 64.6(3)
Fe1 P11 C121 C126 -110.2(3)
Fe1 P12 C131 C132 -74.8(3)
Fe1 P12 C131 C136 102.1(3)
Fe1 P12 C141 C142 -30.1(3)
Fe1 P12 C141 C146 154.4(3)
Fe2 P21 C211 C212 -121.4(3)
Fe2 P21 C211 C216 54.9(3)
Fe2 P21 C221 C222 70.7(3)
Fe2 P21 C221 C226 -99.7(3)
Fe2 P22 C231 C232 -38.9(4)
Fe2 P22 C231 C236 142.3(4)
Fe2 P22 C241 C242 -59.9(3)
Fe2 P22 C241 C246 117.3(3)
